data_1517631
loop_
_publ_author_name
'Tiffany M. Smith'
'Jose Vargas'
'Diona Symester'
'Michael Tichenor'
'Charles J. O-Connor'
'Jon Zubieta'

_publ_section_title
;
 Metal-organophosphonate chemistry: Hydrothermal syntheses and structures
 of copper(II)-xylyldiphosphonates with organonitrogen coligands
;
_journal_name_full
;
Inorganica Chimica Acta
;
_journal_page_first 63
_journal_page_last 77
_journal_volume 403
_journal_year 2013
_chemical_formula_moiety 'C4 H6 Cu O4 P'
_chemical_formula_sum 'C4 H6 Cu O4 P'
_chemical_formula_weight 212.60
_space_group_IT_number 14
_symmetry_cell_setting monoclinic
_symmetry_space_group_name_Hall '-P 2ybc'
_symmetry_space_group_name_H-M 'P 1 21/c 1'
_atom_sites_solution_hydrogens geom
_atom_sites_solution_primary direct
_atom_sites_solution_secondary difmap
_cell_angle_alpha 90.00
_cell_angle_beta 92.646(3)
_cell_angle_gamma 90.00
_cell_formula_units_Z 4
_cell_length_a 10.7962(19)
_cell_length_b 7.5630(13)
_cell_length_c 7.3761(12)
_cell_measurement_reflns_used 4775
_cell_measurement_temperature 90(2)
_cell_measurement_theta_max 26.95
_cell_measurement_theta_min 3.29
_cell_volume 601.63(18)
_computing_cell_refinement 'Bruker SAINT (Bruker, 2011)'
_computing_data_collection 'Bruker APEX2 (Bruker, 2011)'
_computing_data_reduction 'Bruker SAINT (Bruker, 2011)'
_computing_molecular_graphics 'CrystalMaker (Palmer, 2010)'
_computing_publication_material 'Bruker SHELXTL (Bruker, 2011)'
_computing_structure_refinement 'SHELXL-97 (Sheldrick, 2008)'
_computing_structure_solution 'SHELXS-97 (Sheldrick, 2008)'
_diffrn_ambient_temperature 90(2)
_diffrn_measured_fraction_theta_full 1.000
_diffrn_measured_fraction_theta_max 1.000
_diffrn_measurement_device_type 'Bruker APEX-II CCD'
_diffrn_measurement_method '\f and \w scans'
_diffrn_radiation_monochromator graphite
_diffrn_radiation_source 'fine-focus sealed tube'
_diffrn_radiation_type MoK\a
_diffrn_radiation_wavelength 0.71073
_diffrn_reflns_av_R_equivalents 0.0254
_diffrn_reflns_av_sigmaI/netI 0.0184
_diffrn_reflns_limit_h_max 13
_diffrn_reflns_limit_h_min -13
_diffrn_reflns_limit_k_max 9
_diffrn_reflns_limit_k_min -9
_diffrn_reflns_limit_l_max 9
_diffrn_reflns_limit_l_min -9
_diffrn_reflns_number 6554
_diffrn_reflns_theta_full 26.01
_diffrn_reflns_theta_max 26.01
_diffrn_reflns_theta_min 1.89
_exptl_absorpt_coefficient_mu 3.836
_exptl_absorpt_correction_T_max 0.926
_exptl_absorpt_correction_T_min 0.637
_exptl_absorpt_correction_type multi-scan
_exptl_absorpt_process_details 'SADABS SHELXL-97 (Sheldrick, 2008)'
_exptl_crystal_colour green
_exptl_crystal_density_diffrn 2.347
_exptl_crystal_density_method 'not measured'
_exptl_crystal_description plate
_exptl_crystal_F_000 424
_exptl_crystal_size_max 0.12
_exptl_crystal_size_mid 0.12
_exptl_crystal_size_min 0.02
_refine_diff_density_max 0.635
_refine_diff_density_min -0.414
_refine_diff_density_rms 0.099
_refine_ls_extinction_method none
_refine_ls_goodness_of_fit_ref 0.990
_refine_ls_hydrogen_treatment constr
_refine_ls_matrix_type full
_refine_ls_number_parameters 92
_refine_ls_number_reflns 1185
_refine_ls_number_restraints 0
_refine_ls_restrained_S_all 0.990
_refine_ls_R_factor_all 0.0276
_refine_ls_R_factor_gt 0.0233
_refine_ls_shift/su_max 0.001
_refine_ls_shift/su_mean 0.000
_refine_ls_structure_factor_coef Fsqd
_refine_ls_weighting_details 'calc w=1/[\s^2^(Fo^2^)+(0.0344P)^2^+1.7420P] where P=(Fo^2^+2Fc^2^)/3'
_refine_ls_weighting_scheme calc
_refine_ls_wR_factor_gt 0.0614
_refine_ls_wR_factor_ref 0.0636
_reflns_number_gt 1070
_reflns_number_total 1185
_reflns_threshold_expression >2sigma(I)
_cod_data_source_file ICA-2013-403-63-77-1.cif
_cod_data_source_block Compound_1
_cod_original_sg_symbol_Hall -P2ybc
_cod_original_sg_symbol_H-M P2(1)/c
_cod_database_code 1517631

loop_
_symmetry_equiv_pos_as_xyz
'x, y, z'
'-x, y+1/2, -z+1/2'
'-x, -y, -z'
'x, -y-1/2, z-1/2'

loop_
_atom_site_label
_atom_site_type_symbol
_atom_site_fract_x
_atom_site_fract_y
_atom_site_fract_z
_atom_site_U_iso_or_equiv
_atom_site_adp_type
_atom_site_occupancy
_atom_site_symmetry_multiplicity
_atom_site_calc_flag
_atom_site_refinement_flags
Cu1 Cu 1.03475(3) 0.31066(4) 1.06277(4) 0.00713(13) Uani 1 1 d .
P1 P 0.85567(6) 0.04641(9) 0.83984(9) 0.00588(17) Uani 1 1 d .
O1 O 1.18594(18) 0.4318(3) 1.1728(3) 0.0096(4) Uani 1 1 d .
H1A' H 1.1804 0.5412 1.1543 0.011 Uiso 1 1 calc R
H1B' H 1.1766 0.4295 1.2866 0.011 Uiso 1 1 d R
O2 O 0.88350(18) 0.2264(3) 0.9288(3) 0.0088(4) Uani 1 1 d .
O3 O 0.86866(17) -0.1034(2) 0.9801(2) 0.0074(4) Uani 1 1 d .
O4 O 0.93720(17) 0.0075(3) 0.6786(2) 0.0081(4) Uani 1 1 d .
C1 C 0.6984(3) 0.0481(4) 0.7473(4) 0.0098(6) Uani 1 1 d .
H1A H 0.6840 0.1617 0.6831 0.012 Uiso 1 1 calc R
H1B H 0.6897 -0.0473 0.6556 0.012 Uiso 1 1 calc R
C2 C 0.5973(3) 0.0246(4) 0.8814(4) 0.0098(6) Uani 1 1 d .
C3 C 0.5261(3) 0.1675(4) 0.9360(4) 0.0104(6) Uani 1 1 d .
H3 H 0.5434 0.2828 0.8928 0.012 Uiso 1 1 calc R
C4 C 0.4300(3) 0.1430(4) 1.0530(4) 0.0107(6) Uani 1 1 d .
H4 H 0.3825 0.2418 1.0885 0.013 Uiso 1 1 calc R

loop_
_atom_site_aniso_label
_atom_site_aniso_U_11
_atom_site_aniso_U_22
_atom_site_aniso_U_33
_atom_site_aniso_U_23
_atom_site_aniso_U_13
_atom_site_aniso_U_12
Cu1 0.00917(19) 0.0052(2) 0.00706(19) -0.00098(12) 0.00043(12) 0.00048(13)
P1 0.0076(3) 0.0050(3) 0.0051(3) 0.0002(3) 0.0007(2) 0.0001(3)
O1 0.0152(10) 0.0057(9) 0.0079(9) -0.0002(7) 0.0014(8) -0.0001(8)
O2 0.0117(10) 0.0053(9) 0.0095(9) -0.0007(8) 0.0001(7) 0.0005(8)
O3 0.0109(10) 0.0053(9) 0.0060(9) 0.0010(7) 0.0012(7) 0.0007(8)
O4 0.0094(10) 0.0081(10) 0.0069(9) -0.0007(8) 0.0021(7) -0.0008(8)
C1 0.0099(14) 0.0116(14) 0.0076(13) -0.0007(10) -0.0019(10) -0.0013(11)
C2 0.0090(14) 0.0131(14) 0.0069(12) -0.0017(11) -0.0020(10) -0.0015(11)
C3 0.0126(14) 0.0089(13) 0.0092(13) 0.0005(11) -0.0032(11) -0.0010(11)
C4 0.0119(14) 0.0109(14) 0.0091(13) -0.0029(11) -0.0018(11) 0.0014(11)

loop_
_atom_type_symbol
_atom_type_description
_atom_type_scat_dispersion_real
_atom_type_scat_dispersion_imag
_atom_type_scat_source
C C 0.0033 0.0016 'International Tables Vol C Tables 4.2.6.8 and 6.1.1.4'
H H 0.0000 0.0000 'International Tables Vol C Tables 4.2.6.8 and 6.1.1.4'
O O 0.0106 0.0060 'International Tables Vol C Tables 4.2.6.8 and 6.1.1.4'
P P 0.1023 0.0942 'International Tables Vol C Tables 4.2.6.8 and 6.1.1.4'
Cu Cu 0.3201 1.2651 'International Tables Vol C Tables 4.2.6.8 and 6.1.1.4'

loop_
_geom_angle_atom_site_label_1
_geom_angle_atom_site_label_2
_geom_angle_atom_site_label_3
_geom_angle
_geom_angle_site_symmetry_1
_geom_angle_site_symmetry_3
O3 Cu1 O4 163.02(8) 3_757 4_566
O3 Cu1 O2 95.56(8) 3_757 .
O4 Cu1 O2 89.78(8) 4_566 .
O3 Cu1 O1 90.09(8) 3_757 .
O4 Cu1 O1 86.95(8) 4_566 .
O2 Cu1 O1 170.55(8) . .
O3 Cu1 O4 107.63(7) 3_757 2_756
O4 Cu1 O4 88.64(7) 4_566 2_756
O2 Cu1 O4 87.59(7) . 2_756
O1 Cu1 O4 83.48(7) . 2_756
O2 P1 O3 110.86(11) . .
O2 P1 O4 113.06(11) . .
O3 P1 O4 109.98(11) . .
O2 P1 C1 108.57(12) . .
O3 P1 C1 108.41(12) . .
O4 P1 C1 105.73(12) . .
Cu1 O1 H1A' 109.5 . .
Cu1 O1 H1B' 105.0 . .
H1A' O1 H1B' 99.8 . .
P1 O2 Cu1 129.89(12) . .
P1 O3 Cu1 121.69(11) . 3_757
P1 O4 Cu1 122.86(11) . 4_565
P1 O4 Cu1 143.49(11) . 2_746
Cu1 O4 Cu1 91.36(7) 4_565 2_746
C2 C1 P1 116.49(19) . .
C2 C1 H1A 108.2 . .
P1 C1 H1A 108.2 . .
C2 C1 H1B 108.2 . .
P1 C1 H1B 108.2 . .
H1A C1 H1B 107.3 . .
C4 C2 C3 118.4(3) 3_657 .
C4 C2 C1 120.2(3) 3_657 .
C3 C2 C1 121.3(3) . .
C4 C3 C2 120.8(3) . .
C4 C3 H3 119.6 . .
C2 C3 H3 119.6 . .
C3 C4 C2 120.8(3) . 3_657
C3 C4 H4 119.6 . .
C2 C4 H4 119.6 3_657 .

loop_
_geom_bond_atom_site_label_1
_geom_bond_atom_site_label_2
_geom_bond_distance
_geom_bond_site_symmetry_2
Cu1 O3 1.9173(19) 3_757
Cu1 O4 1.9526(19) 4_566
Cu1 O2 1.975(2) .
Cu1 O1 2.010(2) .
Cu1 O4 2.3512(19) 2_756
P1 O2 1.534(2) .
P1 O3 1.5361(19) .
P1 O4 1.5402(19) .
P1 C1 1.801(3) .
O1 H1A' 0.8400 .
O1 H1B' 0.8501 .
O3 Cu1 1.9173(19) 3_757
O4 Cu1 1.9526(19) 4_565
O4 Cu1 2.3512(19) 2_746
C1 C2 1.516(4) .
C1 H1A 0.9900 .
C1 H1B 0.9900 .
C2 C4 1.394(4) 3_657
C2 C3 1.396(4) .
C3 C4 1.392(4) .
C3 H3 0.9500 .
C4 C2 1.394(4) 3_657
C4 H4 0.9500 .

loop_
_geom_torsion_atom_site_label_1
_geom_torsion_atom_site_label_2
_geom_torsion_atom_site_label_3
_geom_torsion_atom_site_label_4
_geom_torsion
_geom_torsion_site_symmetry_1
_geom_torsion_site_symmetry_4
O3 P1 O2 Cu1 58.46(18) . .
O4 P1 O2 Cu1 -65.57(17) . .
C1 P1 O2 Cu1 177.44(14) . .
O3 Cu1 O2 P1 5.10(16) 3_757 .
O4 Cu1 O2 P1 -158.75(16) 4_566 .
O1 Cu1 O2 P1 131.6(4) . .
O4 Cu1 O2 P1 112.59(15) 2_756 .
O2 P1 O3 Cu1 -130.04(13) . 3_757
O4 P1 O3 Cu1 -4.26(16) . 3_757
C1 P1 O3 Cu1 110.89(14) . 3_757
O2 P1 O4 Cu1 -14.31(17) . 4_565
O3 P1 O4 Cu1 -138.82(12) . 4_565
C1 P1 O4 Cu1 104.34(15) . 4_565
O2 P1 O4 Cu1 -171.19(16) . 2_746
O3 P1 O4 Cu1 64.3(2) . 2_746
C1 P1 O4 Cu1 -52.5(2) . 2_746
O2 P1 C1 C2 -77.4(2) . .
O3 P1 C1 C2 43.1(2) . .
O4 P1 C1 C2 161.0(2) . .
P1 C1 C2 C4 -78.7(3) . 3_657
P1 C1 C2 C3 104.1(3) . .
C4 C2 C3 C4 -0.1(4) 3_657 .
C1 C2 C3 C4 177.2(2) . .
C2 C3 C4 C2 0.1(5) . 3_657
